data_1509959
loop_
_publ_author_name
'Koller, D.'
'Mueller, B.G.'

_publ_section_title
;
 Synthese und Struktur von Ag7 M6 F31 (M = Zr, Hf, Ce)
;
_journal_name_full 'Zeitschrift fuer Anorganische und Allgemeine Chemie'
_journal_page_first 1426
_journal_page_last 1428
_journal_paper_doi 10.1002/(SICI)1521-3749(200006)626:6<1426::AID-ZAAC1426>3.0.CO;2-5
_journal_volume 626
_journal_year 2000
_chemical_formula_sum 'Ag7 F31 Zr6'
_chemical_name_systematic 'Ag7 (Zr6 F31)'
_space_group_IT_number 148
_symmetry_space_group_name_Hall '-R 3'
_symmetry_space_group_name_H-M 'R -3 :H'
_cell_angle_alpha 90
_cell_angle_beta 90
_cell_angle_gamma 120
_cell_formula_units_Z 3
_cell_length_a 14.009
_cell_length_b 14.009
_cell_length_c 9.79
_cell_volume 1663.901
_citation_journal_id_ASTM ZAACAB
_cod_data_source_file silver3-x_255.cif
_cod_data_source_block Ag7F31Zr6
_cod_database_code 1509959

loop_
_symmetry_equiv_pos_as_xyz
x,y,z
-y,x-y,z
-x+y,-x,z
-x,-y,-z
y,-x+y,-z
x-y,x,-z
x+2/3,y+1/3,z+1/3
-y+2/3,x-y+1/3,z+1/3
-x+y+2/3,-x+1/3,z+1/3
-x+2/3,-y+1/3,-z+1/3
y+2/3,-x+y+1/3,-z+1/3
x-y+2/3,x+1/3,-z+1/3
x+1/3,y+2/3,z+2/3
-y+1/3,x-y+2/3,z+2/3
-x+y+1/3,-x+2/3,z+2/3
-x+1/3,-y+2/3,-z+2/3
y+1/3,-x+y+2/3,-z+2/3
x-y+1/3,x+2/3,-z+2/3

loop_
_atom_site_label
_atom_site_type_symbol
_atom_site_fract_x
_atom_site_fract_y
_atom_site_fract_z
_atom_site_occupancy
_atom_site_U_iso_or_equiv
F6 F-1 0.3333 0.6667 0.6667 1 0.0
F2 F-1 0.15451 0.61208 0.28606 1 0.0
F3 F-1 0.09657 0.7207 0.43092 1 0.0
F1 F-1 0.02238 0.44789 0.42649 1 0.0
Ag1 Ag+1 0.08246 0.30443 0.4909 1 0.0
F5 F-1 0.24453 0.54196 0.45186 1 0.0
Ag2 Ag+1 0 0 0.5 1 0.0
F4 F-1 0.17241 0.71422 0.66911 1 0.0
Zr1 Zr+4 0.14545 0.61267 0.49542 1 0.0
